data_2237562
loop_
_publ_author_name
'Crundwell, Guy'
'de Freitas, Jorge'

_publ_section_title
;
 2,3-Bis(thiophen-3-yl)quinoxaline
;
_journal_coeditor_code SU2562
_journal_issue 3
_journal_name_full 'Acta Crystallographica Section E'
_journal_page_first o394
_journal_paper_doi 10.1107/S1600536813004248
_journal_volume 69
_journal_year 2013
_chemical_formula_iupac 'C16 H10 N2 S2'
_chemical_formula_moiety 'C16 H10 N2 S2'
_chemical_formula_sum 'C16 H10 N2 S2'
_chemical_formula_weight 294.38
_chemical_melting_point 406
_chemical_name_systematic
;
2,3-Bis(thiophen-3-yl)quinoxaline
;
_space_group_IT_number 14
_symmetry_cell_setting monoclinic
_symmetry_space_group_name_Hall '-P 2ybc'
_symmetry_space_group_name_H-M 'P 1 21/c 1'
_atom_sites_solution_hydrogens geom
_atom_sites_solution_primary direct
_atom_sites_solution_secondary difmap
_audit_creation_method SHELXL-97
_cell_angle_alpha 90.00
_cell_angle_beta 98.25(2)
_cell_angle_gamma 90.00
_cell_formula_units_Z 4
_cell_length_a 15.966(2)
_cell_length_b 5.5741(15)
_cell_length_c 15.629(4)
_cell_measurement_reflns_used 3293
_cell_measurement_temperature 293(2)
_cell_measurement_theta_max 32.9944
_cell_measurement_theta_min 4.1311
_cell_volume 1376.5(5)
_computing_cell_refinement 'CrysAlis RED (Oxford Diffraction, 2009)'
_computing_data_collection 'CrysAlis CCD (Oxford Diffraction, 2009)'
_computing_data_reduction 'CrysAlis RED (Oxford Diffraction, 2009)'
_computing_molecular_graphics 'PLATON (Spek, 2009)'
_computing_publication_material 'SHELXTL (Sheldrick, 2008)'
_computing_structure_refinement 'SHELXL97 (Sheldrick, 2008)'
_computing_structure_solution 'SHELXS97 (Sheldrick, 2008)'
_diffrn_ambient_temperature 293(2)
_diffrn_detector_area_resol_mean 16.1790
_diffrn_measured_fraction_theta_full 0.997
_diffrn_measured_fraction_theta_max 0.948
_diffrn_measurement_device_type 'Oxford Diffraction Xcalibur Sapphire3'
_diffrn_measurement_method '\w scans'
_diffrn_radiation_monochromator graphite
_diffrn_radiation_source 'fine-focus sealed tube'
_diffrn_radiation_type MoK\a
_diffrn_radiation_wavelength 0.71073
_diffrn_reflns_av_R_equivalents 0.0873
_diffrn_reflns_av_sigmaI/netI 0.0518
_diffrn_reflns_limit_h_max 23
_diffrn_reflns_limit_h_min -23
_diffrn_reflns_limit_k_max 8
_diffrn_reflns_limit_k_min -8
_diffrn_reflns_limit_l_max 23
_diffrn_reflns_limit_l_min -23
_diffrn_reflns_number 30279
_diffrn_reflns_theta_full 29.00
_diffrn_reflns_theta_max 32.53
_diffrn_reflns_theta_min 4.15
_exptl_absorpt_coefficient_mu 0.376
_exptl_absorpt_correction_T_max 1.00000
_exptl_absorpt_correction_T_min 0.73122
_exptl_absorpt_correction_type multi-scan
_exptl_absorpt_process_details
;
(CrysAlis PRO; Oxford Diffraction, 2009)
;
_exptl_crystal_colour white
_exptl_crystal_density_diffrn 1.420
_exptl_crystal_density_method 'not measured'
_exptl_crystal_description block
_exptl_crystal_F_000 608
_exptl_crystal_size_max 0.45
_exptl_crystal_size_mid 0.44
_exptl_crystal_size_min 0.39
_refine_diff_density_max 0.439
_refine_diff_density_min -0.499
_refine_ls_extinction_method none
_refine_ls_goodness_of_fit_ref 0.923
_refine_ls_hydrogen_treatment constr
_refine_ls_matrix_type full
_refine_ls_number_parameters 181
_refine_ls_number_reflns 4745
_refine_ls_number_restraints 0
_refine_ls_restrained_S_all 0.923
_refine_ls_R_factor_all 0.0979
_refine_ls_R_factor_gt 0.0569
_refine_ls_shift/su_max 0.001
_refine_ls_shift/su_mean 0.000
_refine_ls_structure_factor_coef Fsqd
_refine_ls_weighting_details 'calc w=1/[\s^2^(Fo^2^)+(0.1124P)^2^] where P=(Fo^2^+2Fc^2^)/3'
_refine_ls_weighting_scheme calc
_refine_ls_wR_factor_gt 0.1645
_refine_ls_wR_factor_ref 0.1833
_reflns_number_gt 2660
_reflns_number_total 4745
_reflns_threshold_expression I>2\s(I)
_cod_data_source_file su2562.cif
_cod_data_source_block I
_cod_original_cell_volume 1376.5(6)
_cod_original_sg_symbol_H-M 'P 21/c'
_cod_database_code 2237562
_cod_database_fobs_code 2237562

loop_
_symmetry_equiv_pos_as_xyz
'x, y, z'
'-x, y+1/2, -z+1/2'
'-x, -y, -z'
'x, -y-1/2, z-1/2'

loop_
_atom_site_type_symbol
_atom_site_label
_atom_site_fract_x
_atom_site_fract_y
_atom_site_fract_z
_atom_site_U_iso_or_equiv
_atom_site_adp_type
_atom_site_calc_flag
_atom_site_refinement_flags
_atom_site_occupancy
_atom_site_symmetry_multiplicity
N N1 0.29116(9) 0.2491(3) -0.02718(9) 0.0397(3) Uani d . 1 1
C C1 0.29649(11) 0.4316(3) 0.02698(11) 0.0360(4) Uani d . 1 1
C C2 0.22246(11) 0.5650(3) 0.04216(11) 0.0373(4) Uani d . 1 1
N N2 0.14724(10) 0.5169(3) -0.00197(10) 0.0423(4) Uani d . 1 1
C C3 0.14154(11) 0.3343(4) -0.06015(11) 0.0406(4) Uani d . 1 1
C C4 0.06234(12) 0.2759(4) -0.10817(13) 0.0531(5) Uani d . 1 1
H H4 0.0146 0.3653 -0.1010 0.064 Uiso calc R 1 1
C C5 0.05559(14) 0.0887(4) -0.16501(14) 0.0586(6) Uani d . 1 1
H H5 0.0034 0.0525 -0.1970 0.070 Uiso calc R 1 1
C C6 0.12757(15) -0.0510(4) -0.17559(14) 0.0543(5) Uani d . 1 1
H H6 0.1222 -0.1786 -0.2143 0.065 Uiso calc R 1 1
C C7 0.20477(13) 0.0005(4) -0.12934(13) 0.0466(5) Uani d . 1 1
H H7 0.2516 -0.0929 -0.1361 0.056 Uiso calc R 1 1
C C8 0.21308(11) 0.1952(3) -0.07156(11) 0.0391(4) Uani d . 1 1
C C9 0.43076(12) 0.3380(4) 0.12458(12) 0.0478(5) Uani d . 1 1
H H9 0.4125 0.1877 0.1400 0.057 Uiso calc R 1 1
C C10 0.38308(11) 0.4901(3) 0.07058(11) 0.0367(4) Uani d . 1 1
C C11 0.42746(12) 0.7043(4) 0.05750(12) 0.0469(5) Uani d . 1 1
H H11 0.4048 0.8291 0.0220 0.056 Uiso calc R 1 1
C C12 0.50766(12) 0.7072(4) 0.10303(14) 0.0535(5) Uani d . 1 1
H H12 0.5458 0.8328 0.1019 0.064 Uiso calc R 1 1
S S1 0.52814(3) 0.45345(12) 0.16120(4) 0.0617(2) Uani d . 1 1
C C13 0.28349(12) 0.7946(4) 0.17905(12) 0.0453(4) Uani d . 1 1
H H13 0.3306 0.6973 0.1940 0.054 Uiso calc R 1 1
C C14 0.22447(11) 0.7587(3) 0.10719(11) 0.0387(4) Uani d . 1 1
C C15 0.15839(13) 0.9348(4) 0.10173(13) 0.0459(5) Uani d . 1 1
H H15 0.1122 0.9381 0.0581 0.055 Uiso calc R 1 1
C C16 0.17121(12) 1.1020(4) 0.16974(13) 0.0439(4) Uani d . 1 1
H H16 0.1355 1.2304 0.1765 0.053 Uiso calc R 1 1
S S2 0.26067(4) 1.03661(12) 0.23738(4) 0.0598(2) Uani d . 1 1

loop_
_atom_site_aniso_label
_atom_site_aniso_U_11
_atom_site_aniso_U_22
_atom_site_aniso_U_33
_atom_site_aniso_U_12
_atom_site_aniso_U_13
_atom_site_aniso_U_23
N1 0.0331(7) 0.0495(9) 0.0355(7) -0.0031(6) 0.0019(6) -0.0029(7)
C1 0.0306(8) 0.0450(10) 0.0321(8) -0.0010(7) 0.0028(6) 0.0029(7)
C2 0.0324(8) 0.0463(11) 0.0324(8) -0.0016(7) 0.0020(6) 0.0040(7)
N2 0.0338(8) 0.0528(10) 0.0387(8) -0.0007(6) 0.0000(6) 0.0033(7)
C3 0.0352(9) 0.0495(11) 0.0353(8) -0.0035(8) -0.0007(7) 0.0041(8)
C4 0.0373(10) 0.0663(14) 0.0523(11) -0.0016(9) -0.0054(8) -0.0031(10)
C5 0.0437(11) 0.0759(16) 0.0515(12) -0.0120(10) -0.0088(9) -0.0036(11)
C6 0.0559(12) 0.0628(14) 0.0414(10) -0.0125(10) -0.0028(9) -0.0093(10)
C7 0.0445(10) 0.0530(12) 0.0418(10) -0.0057(8) 0.0043(8) -0.0053(8)
C8 0.0346(8) 0.0497(11) 0.0322(8) -0.0066(7) 0.0019(6) 0.0027(8)
C9 0.0388(10) 0.0525(12) 0.0490(11) -0.0023(8) -0.0045(8) 0.0020(9)
C10 0.0306(8) 0.0470(10) 0.0322(8) -0.0010(7) 0.0030(6) -0.0044(7)
C11 0.0424(10) 0.0518(12) 0.0461(10) -0.0055(8) 0.0049(8) 0.0037(9)
C12 0.0373(10) 0.0597(13) 0.0635(13) -0.0132(9) 0.0076(9) -0.0124(11)
S1 0.0398(3) 0.0779(5) 0.0612(4) 0.0005(2) -0.0134(2) -0.0057(3)
C13 0.0437(10) 0.0523(11) 0.0398(9) 0.0014(9) 0.0052(7) -0.0036(9)
C14 0.0358(8) 0.0446(10) 0.0368(8) -0.0011(7) 0.0092(7) 0.0008(7)
C15 0.0408(10) 0.0519(12) 0.0462(10) 0.0024(8) 0.0104(8) 0.0049(9)
C16 0.0397(9) 0.0428(10) 0.0518(11) 0.0044(8) 0.0154(8) 0.0022(8)
S2 0.0572(4) 0.0705(4) 0.0532(3) -0.0039(3) 0.0130(3) -0.0152(3)

loop_
_atom_type_symbol
_atom_type_description
_atom_type_scat_dispersion_real
_atom_type_scat_dispersion_imag
_atom_type_scat_source
C C 0.0033 0.0016 'International Tables Vol C Tables 4.2.6.8 and 6.1.1.4'
H H 0.0000 0.0000 'International Tables Vol C Tables 4.2.6.8 and 6.1.1.4'
N N 0.0061 0.0033 'International Tables Vol C Tables 4.2.6.8 and 6.1.1.4'
S S 0.1246 0.1234 'International Tables Vol C Tables 4.2.6.8 and 6.1.1.4'

loop_
_geom_angle_atom_site_label_1
_geom_angle_atom_site_label_2
_geom_angle_atom_site_label_3
_geom_angle
_geom_angle_publ_flag
C1 N1 C8 117.70(15) no
N1 C1 C2 121.58(16) no
N1 C1 C10 115.70(15) no
C2 C1 C10 122.72(16) no
N2 C2 C1 120.83(17) no
N2 C2 C14 115.76(16) no
C1 C2 C14 123.41(15) no
C2 N2 C3 117.98(16) no
N2 C3 C8 121.18(16) no
N2 C3 C4 119.79(17) no
C8 C3 C4 118.99(18) no
C5 C4 C3 120.2(2) no
C5 C4 H4 119.9 no
C3 C4 H4 119.9 no
C4 C5 C6 120.42(19) no
C4 C5 H5 119.8 no
C6 C5 H5 119.8 no
C7 C6 C5 120.5(2) no
C7 C6 H6 119.7 no
C5 C6 H6 119.7 no
C6 C7 C8 119.8(2) no
C6 C7 H7 120.1 no
C8 C7 H7 120.1 no
N1 C8 C7 119.34(17) no
N1 C8 C3 120.58(17) no
C7 C8 C3 120.08(16) no
C10 C9 S1 112.20(16) no
C10 C9 H9 123.9 no
S1 C9 H9 123.9 no
C9 C10 C11 111.71(17) no
C9 C10 C1 123.50(17) no
C11 C10 C1 124.71(16) no
C12 C11 C10 112.53(18) no
C12 C11 H11 123.7 no
C10 C11 H11 123.7 no
C11 C12 S1 111.33(16) no
C11 C12 H12 124.3 no
S1 C12 H12 124.3 no
C12 S1 C9 92.21(10) no
C14 C13 S2 112.35(15) no
C14 C13 H13 123.8 no
S2 C13 H13 123.8 no
C13 C14 C15 111.18(18) no
C13 C14 C2 127.79(17) no
C15 C14 C2 121.00(17) no
C16 C15 C14 112.50(18) no
C16 C15 H15 123.8 no
C14 C15 H15 123.8 no
C15 C16 S2 110.37(15) no
C15 C16 H16 124.8 no
S2 C16 H16 124.8 no
C16 S2 C13 93.60(10) no

loop_
_geom_bond_atom_site_label_1
_geom_bond_atom_site_label_2
_geom_bond_distance
_geom_bond_publ_flag
N1 C1 1.318(2) no
N1 C8 1.370(2) no
C1 C2 1.445(2) no
C1 C10 1.487(2) no
C2 N2 1.324(2) no
C2 C14 1.480(2) no
N2 C3 1.359(2) no
C3 C8 1.413(3) no
C3 C4 1.413(2) no
C4 C5 1.365(3) no
C4 H4 0.9300 no
C5 C6 1.417(3) no
C5 H5 0.9300 no
C6 C7 1.367(3) no
C6 H6 0.9300 no
C7 C8 1.406(3) no
C7 H7 0.9300 no
C9 C10 1.351(3) no
C9 S1 1.7040(19) no
C9 H9 0.9300 no
C10 C11 1.418(3) no
C11 C12 1.373(3) no
C11 H11 0.9300 no
C12 S1 1.688(2) no
C12 H12 0.9300 no
C13 C14 1.373(2) no
C13 S2 1.697(2) no
C13 H13 0.9300 no
C14 C15 1.435(3) no
C15 C16 1.406(3) no
C15 H15 0.9300 no
C16 S2 1.690(2) no
C16 H16 0.9300 no

loop_
_cod_related_entry_id
_cod_related_entry_database
_cod_related_entry_code
1 ChemSpider 30658362
